data_2224377
loop_
_publ_author_name
'Ha, Kwang'
'Heo, Joon'
'Kim, Hyung Jin'

_publ_section_title
;
 2-(1-Propyl-2,6-distyryl-1,4-dihydropyridin-4-ylidene)malononitrile
;
_journal_coeditor_code NG2689
_journal_issue 12
_journal_name_full 'Acta Crystallographica Section E'
_journal_page_first o3131
_journal_paper_doi 10.1107/S1600536809048892
_journal_volume 65
_journal_year 2009
_chemical_formula_iupac 'C27 H23 N3'
_chemical_formula_moiety 'C27 H23 N3'
_chemical_formula_sum 'C27 H23 N3'
_chemical_formula_weight 389.48
_chemical_name_systematic
;
2-(1-Propyl-2,6-distyryl-1,4-dihydropyridin-4-ylidene)malononitrile
;
_space_group_IT_number 14
_symmetry_cell_setting monoclinic
_symmetry_space_group_name_Hall '-P 2ybc'
_symmetry_space_group_name_H-M 'P 1 21/c 1'
_atom_sites_solution_hydrogens geom
_atom_sites_solution_primary direct
_atom_sites_solution_secondary difmap
_cell_angle_alpha 90.00
_cell_angle_beta 99.790(3)
_cell_angle_gamma 90.00
_cell_formula_units_Z 4
_cell_length_a 16.586(2)
_cell_length_b 17.827(2)
_cell_length_c 7.4543(9)
_cell_measurement_reflns_used 690
_cell_measurement_temperature 293(2)
_cell_measurement_theta_max 19.06
_cell_measurement_theta_min 2.49
_cell_volume 2172.0(4)
_computing_cell_refinement 'SAINT (Bruker, 2000)'
_computing_data_collection 'SMART (Bruker, 2000)'
_computing_data_reduction 'SAINT (Bruker, 2000)'
_computing_molecular_graphics 'ORTEP-3 (Farrugia, 1997) and PLATON (Spek, 2009)'
_computing_publication_material 'SHELXL97 (Sheldrick, 2008)'
_computing_structure_refinement 'SHELXL97 (Sheldrick, 2008)'
_computing_structure_solution 'SHELXS97 (Sheldrick, 2008)'
_diffrn_ambient_temperature 293(2)
_diffrn_measured_fraction_theta_full 0.995
_diffrn_measured_fraction_theta_max 0.995
_diffrn_measurement_device_type 'Bruker SMART 1000 CCD'
_diffrn_measurement_method '\f and \w scans'
_diffrn_radiation_monochromator graphite
_diffrn_radiation_source 'fine-focus sealed tube'
_diffrn_radiation_type MoK\a
_diffrn_radiation_wavelength 0.71073
_diffrn_reflns_av_R_equivalents 0.0332
_diffrn_reflns_av_sigmaI/netI 0.0408
_diffrn_reflns_limit_h_max 20
_diffrn_reflns_limit_h_min -17
_diffrn_reflns_limit_k_max 22
_diffrn_reflns_limit_k_min -22
_diffrn_reflns_limit_l_max 9
_diffrn_reflns_limit_l_min -9
_diffrn_reflns_number 12600
_diffrn_reflns_theta_full 26.40
_diffrn_reflns_theta_max 26.40
_diffrn_reflns_theta_min 2.28
_diffrn_standards_decay_% 0
_diffrn_standards_interval_count 0
_diffrn_standards_interval_time 0
_diffrn_standards_number 0
_exptl_absorpt_coefficient_mu 0.071
_exptl_absorpt_correction_T_max 1.000000
_exptl_absorpt_correction_T_min 0.630085
_exptl_absorpt_correction_type multi-scan
_exptl_absorpt_process_details '(SADABS; Bruker, 2000)'
_exptl_crystal_colour orange
_exptl_crystal_density_diffrn 1.191
_exptl_crystal_density_method 'not measured'
_exptl_crystal_description stick
_exptl_crystal_F_000 824
_exptl_crystal_size_max 0.20
_exptl_crystal_size_mid 0.20
_exptl_crystal_size_min 0.17
_refine_diff_density_max 0.135
_refine_diff_density_min -0.156
_refine_ls_extinction_method none
_refine_ls_goodness_of_fit_ref 1.012
_refine_ls_hydrogen_treatment constr
_refine_ls_matrix_type full
_refine_ls_number_parameters 272
_refine_ls_number_reflns 4433
_refine_ls_number_restraints 0
_refine_ls_restrained_S_all 1.012
_refine_ls_R_factor_all 0.1335
_refine_ls_R_factor_gt 0.0610
_refine_ls_shift/su_max 0.000
_refine_ls_shift/su_mean 0.000
_refine_ls_structure_factor_coef Fsqd
_refine_ls_weighting_details 'calc w=1/[\s^2^(Fo^2^)+(0.0808P)^2^+0.1288P] where P=(Fo^2^+2Fc^2^)/3'
_refine_ls_weighting_scheme calc
_refine_ls_wR_factor_gt 0.1534
_refine_ls_wR_factor_ref 0.2013
_reflns_number_gt 2084
_reflns_number_total 4433
_reflns_threshold_expression I>2sigma(I)
_cod_data_source_file ng2689.cif
_cod_data_source_block I
_cod_depositor_comments
;
The following automatic conversions were performed:
'_symmetry_cell_setting' value 'Monoclinic' changed to 'monoclinic'
according to '/home/saulius/struct/CIF-dictionaries/cif_core.dic'
dictionary named 'cif_core.dic' version 2.4.1 from
2010-06-29.

'_exptl_absorpt_correction_type' value 'Multi-scan' changed
to 'multi-scan' according to
'/home/saulius/struct/CIF-dictionaries/cif_core.dic' dictionary named
'cif_core.dic' version 2.4.1 from 2010-06-29.

Automatic conversion script
Id: cif_fix_enum 1527 2010-12-29 10:47:43Z saulius 

The following automatic conversions were performed:

'_symmetry_cell_setting' value 'Monoclinic' changed to 'monoclinic'
according to /home/saulius/struct/CIF-dictionaries/cif_core.dic
dictionary named 'cif_core.dic' version 2.4.1 from
2010-06-29.

'_exptl_absorpt_correction_type' value 'Multi-scan'
changed to 'multi-scan' according to
/home/saulius/struct/CIF-dictionaries/cif_core.dic dictionary named
'cif_core.dic' version 2.4.1 from 2010-06-29.

Automatic conversion script
Id: cif_fix_values 1715 2011-07-08 13:25:40Z adriana 
;
_cod_original_cell_volume 2171.9(5)
_cod_original_sg_symbol_H-M 'P 21/c'
_cod_database_code 2224377
_cod_database_fobs_code 2224377

loop_
_symmetry_equiv_pos_as_xyz
'x, y, z'
'-x, y+1/2, -z+1/2'
'-x, -y, -z'
'x, -y-1/2, z-1/2'

loop_
_atom_site_type_symbol
_atom_site_label
_atom_site_fract_x
_atom_site_fract_y
_atom_site_fract_z
_atom_site_U_iso_or_equiv
_atom_site_adp_type
_atom_site_calc_flag
_atom_site_refinement_flags
_atom_site_occupancy
_atom_site_disorder_assembly
_atom_site_disorder_group
N N1 0.35774(14) 0.08906(10) 0.2536(3) 0.0713(6) Uani d . 1 . .
N N2 0.3616(3) 0.42152(17) 0.2101(5) 0.1696(17) Uani d . 1 . .
N N3 0.1110(3) 0.3314(2) 0.1271(6) 0.186(2) Uani d . 1 . .
C C1 0.4116(2) 0.14869(13) 0.2691(3) 0.0772(8) Uani d . 1 . .
C C2 0.3815(2) 0.21977(15) 0.2438(4) 0.0889(9) Uani d . 1 . .
H H2 0.4182 0.2596 0.2518 0.107 Uiso calc R 1 . .
C C3 0.2971(3) 0.23522(16) 0.2060(4) 0.0938(10) Uani d . 1 . .
C C4 0.2452(2) 0.17187(15) 0.1836(4) 0.0900(9) Uani d . 1 . .
H H4 0.1889 0.1791 0.1539 0.108 Uiso calc R 1 . .
C C5 0.27456(19) 0.10081(14) 0.2040(4) 0.0780(7) Uani d . 1 . .
C C6 0.49940(19) 0.13383(15) 0.3018(4) 0.0803(8) Uani d . 1 . .
H H6 0.5171 0.0897 0.2545 0.096 Uiso calc R 1 . .
C C7 0.5559(2) 0.17842(14) 0.3937(4) 0.0843(8) Uani d . 1 . .
H H7 0.5369 0.2203 0.4483 0.101 Uiso calc R 1 . .
C C8 0.6446(2) 0.16912(15) 0.4189(4) 0.0828(8) Uani d . 1 . .
C C9 0.6811(2) 0.10774(16) 0.3513(4) 0.0902(9) Uani d . 1 . .
H H9 0.6487 0.0697 0.2918 0.108 Uiso calc R 1 . .
C C10 0.7643(3) 0.1027(2) 0.3714(5) 0.1122(11) Uani d . 1 . .
H H10 0.7879 0.0614 0.3243 0.135 Uiso calc R 1 . .
C C11 0.8137(2) 0.1581(2) 0.4608(5) 0.1264(13) Uani d . 1 . .
H H11 0.8703 0.1547 0.4722 0.152 Uiso calc R 1 . .
C C12 0.7787(3) 0.2177(2) 0.5321(5) 0.1301(14) Uani d . 1 . .
H H12 0.8116 0.2549 0.5942 0.156 Uiso calc R 1 . .
C C13 0.6951(2) 0.22324(18) 0.5128(4) 0.1046(11) Uani d . 1 . .
H H13 0.6720 0.2639 0.5635 0.125 Uiso calc R 1 . .
C C14 0.2655(3) 0.30813(17) 0.1869(4) 0.1153(13) Uani d . 1 . .
C C15 0.3178(3) 0.3705(2) 0.2000(5) 0.1326(16) Uani d . 1 . .
C C16 0.1804(4) 0.3210(2) 0.1529(6) 0.143(2) Uani d . 1 . .
C C17 0.22033(18) 0.03589(15) 0.1665(4) 0.0869(8) Uani d . 1 . .
H H17 0.2284 -0.0049 0.2451 0.104 Uiso calc R 1 . .
C C18 0.1602(2) 0.03298(17) 0.0248(5) 0.0929(9) Uani d . 1 . .
H H18 0.1523 0.0759 -0.0471 0.111 Uiso calc R 1 . .
C C19 0.1048(2) -0.0295(2) -0.0320(6) 0.1017(10) Uani d . 1 . .
C C20 0.0541(2) -0.0257(2) -0.1978(6) 0.1274(13) Uani d . 1 . .
H H20 0.0540 0.0172 -0.2686 0.153 Uiso calc R 1 . .
C C21 0.0036(3) -0.0844(3) -0.2604(8) 0.166(2) Uani d . 1 . .
H H21 -0.0296 -0.0811 -0.3740 0.199 Uiso calc R 1 . .
C C22 0.0015(3) -0.1471(3) -0.1589(12) 0.167(3) Uani d . 1 . .
H H22 -0.0327 -0.1867 -0.2026 0.200 Uiso calc R 1 . .
C C23 0.0501(3) -0.1516(3) 0.0085(10) 0.171(2) Uani d . 1 . .
H H23 0.0485 -0.1942 0.0800 0.206 Uiso calc R 1 . .
C C24 0.1018(2) -0.0927(2) 0.0712(7) 0.1312(13) Uani d . 1 . .
H H24 0.1348 -0.0960 0.1849 0.157 Uiso calc R 1 . .
C C25 0.38929(15) 0.01206(12) 0.2886(3) 0.0690(7) Uani d . 1 . .
H H25A 0.3520 -0.0159 0.3506 0.083 Uiso calc R 1 . .
H H25B 0.4418 0.0142 0.3687 0.083 Uiso calc R 1 . .
C C26 0.39921(16) -0.02907(13) 0.1163(3) 0.0744(7) Uani d . 1 . .
H H26A 0.3472 -0.0299 0.0341 0.089 Uiso calc R 1 . .
H H26B 0.4382 -0.0024 0.0565 0.089 Uiso calc R 1 . .
C C27 0.4281(3) -0.10736(17) 0.1544(5) 0.1335(14) Uani d . 1 . .
H H27A 0.4785 -0.1069 0.2395 0.200 Uiso calc R 1 . .
H H27B 0.4368 -0.1307 0.0432 0.200 Uiso calc R 1 . .
H H27C 0.3876 -0.1350 0.2049 0.200 Uiso calc R 1 . .

loop_
_atom_site_aniso_label
_atom_site_aniso_U_11
_atom_site_aniso_U_22
_atom_site_aniso_U_33
_atom_site_aniso_U_12
_atom_site_aniso_U_13
_atom_site_aniso_U_23
N1 0.0922(16) 0.0552(12) 0.0665(13) 0.0047(11) 0.0136(11) 0.0026(10)
N2 0.326(5) 0.0653(18) 0.119(3) 0.013(3) 0.043(3) 0.0021(19)
N3 0.238(5) 0.138(3) 0.175(4) 0.105(3) 0.018(3) 0.009(2)
C1 0.118(2) 0.0539(15) 0.0615(16) -0.0031(15) 0.0220(15) -0.0006(12)
C2 0.137(3) 0.0596(17) 0.0723(18) 0.0013(17) 0.0248(18) -0.0003(13)
C3 0.164(3) 0.0635(18) 0.0571(16) 0.023(2) 0.0264(18) 0.0057(13)
C4 0.123(2) 0.0749(19) 0.0732(18) 0.0276(17) 0.0181(16) 0.0061(14)
C5 0.095(2) 0.0701(17) 0.0693(17) 0.0147(15) 0.0158(15) 0.0058(13)
C6 0.109(2) 0.0616(16) 0.0746(17) -0.0105(16) 0.0265(16) -0.0036(14)
C7 0.131(3) 0.0583(16) 0.0676(17) -0.0189(16) 0.0293(17) -0.0045(13)
C8 0.117(3) 0.0737(18) 0.0625(16) -0.0325(17) 0.0299(16) -0.0055(13)
C9 0.114(3) 0.083(2) 0.0746(19) -0.0237(17) 0.0218(18) -0.0060(15)
C10 0.124(3) 0.122(3) 0.096(2) -0.021(2) 0.032(2) -0.010(2)
C11 0.115(3) 0.159(4) 0.110(3) -0.042(3) 0.033(2) -0.014(3)
C12 0.149(4) 0.143(4) 0.106(3) -0.068(3) 0.040(3) -0.028(2)
C13 0.138(3) 0.095(2) 0.087(2) -0.047(2) 0.037(2) -0.0206(17)
C14 0.202(4) 0.064(2) 0.079(2) 0.044(2) 0.021(2) 0.0034(16)
C15 0.254(5) 0.062(2) 0.084(2) 0.039(3) 0.032(3) 0.0040(19)
C16 0.237(6) 0.086(3) 0.103(3) 0.077(3) 0.021(4) 0.0076(19)
C17 0.086(2) 0.0750(19) 0.101(2) 0.0131(15) 0.0182(18) 0.0124(16)
C18 0.092(2) 0.088(2) 0.099(2) 0.0194(17) 0.0166(19) 0.0030(17)
C19 0.080(2) 0.095(3) 0.131(3) 0.0138(18) 0.022(2) -0.020(2)
C20 0.098(3) 0.147(4) 0.136(3) 0.009(2) 0.014(3) -0.037(3)
C21 0.106(3) 0.189(5) 0.196(6) -0.006(4) 0.012(3) -0.087(5)
C22 0.086(3) 0.123(4) 0.298(9) -0.004(3) 0.049(4) -0.076(5)
C23 0.102(4) 0.111(4) 0.302(8) 0.000(3) 0.036(4) -0.021(4)
C24 0.102(3) 0.099(3) 0.192(4) 0.001(2) 0.023(3) -0.001(3)
C25 0.0808(17) 0.0565(14) 0.0680(16) -0.0001(11) 0.0082(13) 0.0074(12)
C26 0.0885(18) 0.0652(15) 0.0711(16) -0.0002(13) 0.0181(14) 0.0013(12)
C27 0.231(4) 0.079(2) 0.102(3) 0.049(2) 0.062(3) 0.0116(18)

loop_
_atom_type_symbol
_atom_type_description
_atom_type_scat_dispersion_real
_atom_type_scat_dispersion_imag
_atom_type_scat_source
C C 0.0033 0.0016 'International Tables Vol C Tables 4.2.6.8 and 6.1.1.4'
H H 0.0000 0.0000 'International Tables Vol C Tables 4.2.6.8 and 6.1.1.4'
N N 0.0061 0.0033 'International Tables Vol C Tables 4.2.6.8 and 6.1.1.4'

loop_
_geom_angle_atom_site_label_1
_geom_angle_atom_site_label_2
_geom_angle_atom_site_label_3
_geom_angle_site_symmetry_1
_geom_angle_site_symmetry_3
_geom_angle
_geom_angle_publ_flag
C1 N1 C5 . . 120.5(2) ?
C1 N1 C25 . . 119.7(2) ?
C5 N1 C25 . . 119.7(2) ?
C2 C1 N1 . . 119.1(3) ?
C2 C1 C6 . . 121.6(3) ?
N1 C1 C6 . . 119.2(2) ?
C1 C2 C3 . . 122.6(3) ?
C1 C2 H2 . . 118.7 ?
C3 C2 H2 . . 118.7 ?
C14 C3 C2 . . 123.0(4) ?
C14 C3 C4 . . 121.4(4) ?
C2 C3 C4 . . 115.6(3) ?
C5 C4 C3 . . 122.2(3) ?
C5 C4 H4 . . 118.9 ?
C3 C4 H4 . . 118.9 ?
C4 C5 N1 . . 119.7(3) ?
C4 C5 C17 . . 121.3(3) ?
N1 C5 C17 . . 119.0(2) ?
C7 C6 C1 . . 125.1(3) ?
C7 C6 H6 . . 117.5 ?
C1 C6 H6 . . 117.5 ?
C6 C7 C8 . . 127.3(3) ?
C6 C7 H7 . . 116.4 ?
C8 C7 H7 . . 116.4 ?
C9 C8 C13 . . 118.0(3) ?
C9 C8 C7 . . 122.4(3) ?
C13 C8 C7 . . 119.6(3) ?
C10 C9 C8 . . 120.5(3) ?
C10 C9 H9 . . 119.7 ?
C8 C9 H9 . . 119.7 ?
C9 C10 C11 . . 120.8(4) ?
C9 C10 H10 . . 119.6 ?
C11 C10 H10 . . 119.6 ?
C12 C11 C10 . . 119.3(4) ?
C12 C11 H11 . . 120.3 ?
C10 C11 H11 . . 120.3 ?
C11 C12 C13 . . 120.3(3) ?
C11 C12 H12 . . 119.9 ?
C13 C12 H12 . . 119.9 ?
C12 C13 C8 . . 121.0(3) ?
C12 C13 H13 . . 119.5 ?
C8 C13 H13 . . 119.5 ?
C3 C14 C15 . . 120.9(4) ?
C3 C14 C16 . . 121.0(4) ?
C15 C14 C16 . . 118.1(3) ?
N2 C15 C14 . . 179.2(5) ?
N3 C16 C14 . . 179.3(5) ?
C18 C17 C5 . . 122.6(3) ?
C18 C17 H17 . . 118.7 ?
C5 C17 H17 . . 118.7 ?
C17 C18 C19 . . 127.8(3) ?
C17 C18 H18 . . 116.1 ?
C19 C18 H18 . . 116.1 ?
C24 C19 C20 . . 118.1(4) ?
C24 C19 C18 . . 123.1(4) ?
C20 C19 C18 . . 118.8(4) ?
C21 C20 C19 . . 120.9(5) ?
C21 C20 H20 . . 119.5 ?
C19 C20 H20 . . 119.5 ?
C22 C21 C20 . . 120.7(6) ?
C22 C21 H21 . . 119.6 ?
C20 C21 H21 . . 119.6 ?
C21 C22 C23 . . 119.5(5) ?
C21 C22 H22 . . 120.2 ?
C23 C22 H22 . . 120.2 ?
C22 C23 C24 . . 119.8(6) ?
C22 C23 H23 . . 120.1 ?
C24 C23 H23 . . 120.1 ?
C19 C24 C23 . . 120.9(5) ?
C19 C24 H24 . . 119.5 ?
C23 C24 H24 . . 119.5 ?
N1 C25 C26 . . 112.79(19) ?
N1 C25 H25A . . 109.0 ?
C26 C25 H25A . . 109.0 ?
N1 C25 H25B . . 109.0 ?
C26 C25 H25B . . 109.0 ?
H25A C25 H25B . . 107.8 ?
C27 C26 C25 . . 111.8(2) ?
C27 C26 H26A . . 109.3 ?
C25 C26 H26A . . 109.3 ?
C27 C26 H26B . . 109.3 ?
C25 C26 H26B . . 109.3 ?
H26A C26 H26B . . 107.9 ?
C26 C27 H27A . . 109.5 ?
C26 C27 H27B . . 109.5 ?
H27A C27 H27B . . 109.5 ?
C26 C27 H27C . . 109.5 ?
H27A C27 H27C . . 109.5 ?
H27B C27 H27C . . 109.5 ?

loop_
_geom_bond_atom_site_label_1
_geom_bond_atom_site_label_2
_geom_bond_site_symmetry_2
_geom_bond_distance
_geom_bond_publ_flag
N1 C1 . 1.381(3) ?
N1 C5 . 1.382(3) ?
N1 C25 . 1.476(3) ?
N2 C15 . 1.160(5) ?
N3 C16 . 1.148(6) ?
C1 C2 . 1.363(4) ?
C1 C6 . 1.459(4) ?
C2 C3 . 1.408(4) ?
C2 H2 . 0.9300 ?
C3 C14 . 1.399(4) ?
C3 C4 . 1.413(4) ?
C4 C5 . 1.357(3) ?
C4 H4 . 0.9300 ?
C5 C17 . 1.463(4) ?
C6 C7 . 1.327(4) ?
C6 H6 . 0.9300 ?
C7 C8 . 1.461(4) ?
C7 H7 . 0.9300 ?
C8 C9 . 1.386(4) ?
C8 C13 . 1.387(4) ?
C9 C10 . 1.364(4) ?
C9 H9 . 0.9300 ?
C10 C11 . 1.380(4) ?
C10 H10 . 0.9300 ?
C11 C12 . 1.362(5) ?
C11 H11 . 0.9300 ?
C12 C13 . 1.373(5) ?
C12 H12 . 0.9300 ?
C13 H13 . 0.9300 ?
C14 C15 . 1.402(6) ?
C14 C16 . 1.411(6) ?
C17 C18 . 1.324(4) ?
C17 H17 . 0.9300 ?
C18 C19 . 1.460(4) ?
C18 H18 . 0.9300 ?
C19 C24 . 1.369(5) ?
C19 C20 . 1.373(5) ?
C20 C21 . 1.372(5) ?
C20 H20 . 0.9300 ?
C21 C22 . 1.353(7) ?
C21 H21 . 0.9300 ?
C22 C23 . 1.367(8) ?
C22 H22 . 0.9300 ?
C23 C24 . 1.386(6) ?
C23 H23 . 0.9300 ?
C24 H24 . 0.9300 ?
C25 C26 . 1.512(3) ?
C25 H25A . 0.9700 ?
C25 H25B . 0.9700 ?
C26 C27 . 1.487(3) ?
C26 H26A . 0.9700 ?
C26 H26B . 0.9700 ?
C27 H27A . 0.9600 ?
C27 H27B . 0.9600 ?
C27 H27C . 0.9600 ?

loop_
_geom_torsion_atom_site_label_1
_geom_torsion_atom_site_label_2
_geom_torsion_atom_site_label_3
_geom_torsion_atom_site_label_4
_geom_torsion_site_symmetry_1
_geom_torsion_site_symmetry_2
_geom_torsion_site_symmetry_3
_geom_torsion_site_symmetry_4
_geom_torsion
_geom_torsion_publ_flag
C5 N1 C1 C2 . . . . 3.2(3) ?
C25 N1 C1 C2 . . . . -177.3(2) ?
C5 N1 C1 C6 . . . . -173.3(2) ?
C25 N1 C1 C6 . . . . 6.2(3) ?
N1 C1 C2 C3 . . . . 1.4(4) ?
C6 C1 C2 C3 . . . . 177.8(2) ?
C1 C2 C3 C14 . . . . 177.4(3) ?
C1 C2 C3 C4 . . . . -4.1(4) ?
C14 C3 C4 C5 . . . . -179.1(3) ?
C2 C3 C4 C5 . . . . 2.4(4) ?
C3 C4 C5 N1 . . . . 2.0(4) ?
C3 C4 C5 C17 . . . . -175.2(3) ?
C1 N1 C5 C4 . . . . -4.9(4) ?
C25 N1 C5 C4 . . . . 175.7(2) ?
C1 N1 C5 C17 . . . . 172.3(2) ?
C25 N1 C5 C17 . . . . -7.1(3) ?
C2 C1 C6 C7 . . . . 34.3(4) ?
N1 C1 C6 C7 . . . . -149.3(2) ?
C1 C6 C7 C8 . . . . -175.1(2) ?
C6 C7 C8 C9 . . . . -2.6(4) ?
C6 C7 C8 C13 . . . . 177.1(3) ?
C13 C8 C9 C10 . . . . -2.4(4) ?
C7 C8 C9 C10 . . . . 177.3(3) ?
C8 C9 C10 C11 . . . . 0.6(5) ?
C9 C10 C11 C12 . . . . 1.1(6) ?
C10 C11 C12 C13 . . . . -1.0(6) ?
C11 C12 C13 C8 . . . . -0.8(5) ?
C9 C8 C13 C12 . . . . 2.5(4) ?
C7 C8 C13 C12 . . . . -177.2(3) ?
C2 C3 C14 C15 . . . . 1.7(4) ?
C4 C3 C14 C15 . . . . -176.7(3) ?
C2 C3 C14 C16 . . . . -178.6(3) ?
C4 C3 C14 C16 . . . . 3.0(4) ?
C4 C5 C17 C18 . . . . 41.4(4) ?
N1 C5 C17 C18 . . . . -135.8(3) ?
C5 C17 C18 C19 . . . . 176.8(3) ?
C17 C18 C19 C24 . . . . 8.4(5) ?
C17 C18 C19 C20 . . . . -170.6(3) ?
C24 C19 C20 C21 . . . . -1.8(5) ?
C18 C19 C20 C21 . . . . 177.2(3) ?
C19 C20 C21 C22 . . . . 1.1(7) ?
C20 C21 C22 C23 . . . . 0.4(8) ?
C21 C22 C23 C24 . . . . -1.0(8) ?
C20 C19 C24 C23 . . . . 1.2(5) ?
C18 C19 C24 C23 . . . . -177.8(3) ?
C22 C23 C24 C19 . . . . 0.2(7) ?
C1 N1 C25 C26 . . . . -96.4(3) ?
C5 N1 C25 C26 . . . . 83.0(3) ?
N1 C25 C26 C27 . . . . -177.9(3) ?

loop_
_cod_related_entry_id
_cod_related_entry_database
_cod_related_entry_code
1 ChemSpider 30655957
